data_7121612
loop_
_publ_author_name
'Jian, Zhongbao'
'Daniliuc, Constantin G.'
'Kehr, Gerald'
'Erker, Gerhard'

_publ_section_title
;
 Zirconocene mediated acetylboron chemistry.
;
_journal_issue 45
_journal_name_full 'Chemical communications (Cambridge, England)'
_journal_page_first 5724
_journal_page_last 5727
_journal_paper_doi 10.1039/c8cc02680g
_journal_volume 54
_journal_year 2018
_chemical_formula_sum 'C30 H44 O Zr'
_chemical_formula_weight 511.87
_space_group_crystal_system monoclinic
_space_group_IT_number 14
_space_group_name_Hall '-P 2yn'
_space_group_name_H-M_alt 'P 1 21/n 1'
_symmetry_space_group_name_Hall '-P 2yn'
_symmetry_space_group_name_H-M 'P 1 21/n 1'
_atom_sites_solution_hydrogens geom
_audit_update_record
;
2018-03-27 deposited with the CCDC.
2018-05-08 downloaded from the CCDC.
;
_cell_angle_alpha 90
_cell_angle_beta 110.658(2)
_cell_angle_gamma 90
_cell_formula_units_Z 4
_cell_length_a 8.6735(4)
_cell_length_b 32.9368(15)
_cell_length_c 9.8794(5)
_cell_measurement_reflns_used 9235
_cell_measurement_temperature 100.(2)
_cell_measurement_theta_max 66.7485
_cell_measurement_theta_min 2.6831
_cell_volume 2640.9(2)
_computing_cell_refinement 'SAINT V8.37A (Bruker AXS Inc., 2015)'
_computing_data_collection 'APEX3 v2016.1-0 (Bruker AXS Inc., 2016)'
_computing_data_reduction 'SAINT V8.37A (Bruker AXS Inc., 2015)'
_computing_molecular_graphics 'APEX3 v2016.1-0 (Bruker AXS Inc., 2016)'
_computing_publication_material 'APEX3 v2016.1-0 (Bruker AXS Inc., 2016)'
_computing_structure_refinement 'SHELXL-2014/7 (Sheldrick, 2014)'
_computing_structure_solution 'SHELXL-2014/7 (Sheldrick, 2014)'
_diffrn_ambient_temperature 100.(2)
_diffrn_detector_area_resol_mean 8.3333
_diffrn_measured_fraction_theta_full 0.996
_diffrn_measured_fraction_theta_max 0.996
_diffrn_measurement_device_type 'Kappa CCD APEXII'
_diffrn_measurement_method 'phi / omega scans'
_diffrn_radiation_monochromator graphite
_diffrn_radiation_type CuK\a
_diffrn_radiation_wavelength 1.54178
_diffrn_reflns_av_R_equivalents 0.0360
_diffrn_reflns_av_unetI/netI 0.0179
_diffrn_reflns_limit_h_max 10
_diffrn_reflns_limit_h_min -9
_diffrn_reflns_limit_k_max 39
_diffrn_reflns_limit_k_min -39
_diffrn_reflns_limit_l_max 11
_diffrn_reflns_limit_l_min -11
_diffrn_reflns_number 41299
_diffrn_reflns_theta_full 66.79
_diffrn_reflns_theta_max 66.79
_diffrn_reflns_theta_min 4.97
_diffrn_source 'fine-focus sealed tube'
_diffrn_source_type 'fine-focus sealed tube'
_exptl_absorpt_coefficient_mu 3.534
_exptl_absorpt_correction_T_max 0.68
_exptl_absorpt_correction_T_min 0.58
_exptl_absorpt_correction_type multi-scan
_exptl_absorpt_process_details
;
Bruker AXS (2014). SADABS, Version 2014/5, Bruker AXS Inc., Madison, Wisconsin,
USA.
;
_exptl_crystal_colour yellow
_exptl_crystal_density_diffrn 1.287
_exptl_crystal_density_method 'not measured'
_exptl_crystal_description prism
_exptl_crystal_F_000 1088
_exptl_crystal_size_max 0.200
_exptl_crystal_size_mid 0.180
_exptl_crystal_size_min 0.120
_refine_diff_density_max 1.100
_refine_diff_density_min -0.600
_refine_ls_extinction_method none
_refine_ls_goodness_of_fit_ref 1.075
_refine_ls_hydrogen_treatment constr
_refine_ls_matrix_type full
_refine_ls_number_parameters 399
_refine_ls_number_reflns 4675
_refine_ls_number_restraints 261
_refine_ls_restrained_S_all 1.157
_refine_ls_R_factor_all 0.0296
_refine_ls_R_factor_gt 0.0289
_refine_ls_shift/su_max 0.001
_refine_ls_shift/su_mean 0.000
_refine_ls_structure_factor_coef Fsqd
_refine_ls_weighting_details 'w=1/[\s^2^(Fo^2^)+(0.0286P)^2^+3.6721P] where P=(Fo^2^+2Fc^2^)/3'
_refine_ls_weighting_scheme calc
_refine_ls_wR_factor_gt 0.0699
_refine_ls_wR_factor_ref 0.0703
_reflns_number_gt 4569
_reflns_number_total 4675
_reflns_threshold_expression 'I > 2\s(I)'
_cod_data_source_file c8cc02680g2.cif
_cod_data_source_block erk8843
_cod_depositor_comments 'Adding full bibliography for 7121612--7121615.cif.'
_cod_database_code 7121612

loop_
_space_group_symop_operation_xyz
'x, y, z'
'-x+1/2, y+1/2, -z+1/2'
'-x, -y, -z'
'x-1/2, -y-1/2, z-1/2'

loop_
_atom_site_type_symbol
_atom_site_label
_atom_site_fract_x
_atom_site_fract_y
_atom_site_fract_z
_atom_site_U_iso_or_equiv
_atom_site_adp_type
_atom_site_calc_flag
_atom_site_refinement_flags_adp
_atom_site_refinement_flags_occupancy
_atom_site_refinement_flags_posn
_atom_site_occupancy
_atom_site_disorder_assembly
_atom_site_disorder_group
O O1 0.29598(18) 0.36110(5) 0.44694(16) 0.0214(3) Uani d . . . 1.0 . .
Zr Zr1 0.26779(2) 0.39298(2) 0.26880(2) 0.01511(7) Uani d . . D 1.0 . .
C C1 0.2305(7) 0.46917(18) 0.2904(7) 0.0222(14) Uani d U P D 0.606(4) A 1
C C2 0.2936(7) 0.45330(13) 0.4353(6) 0.0236(10) Uani d U P D 0.606(4) A 1
C C3 0.4566(7) 0.43949(13) 0.4608(5) 0.0178(9) Uani d U P D 0.606(4) A 1
C C4 0.4925(5) 0.44514(13) 0.3343(7) 0.0155(10) Uani d U P D 0.606(4) A 1
C C5 0.3539(8) 0.4644(2) 0.2294(7) 0.0187(15) Uani d U P D 0.606(4) A 1
C C6 0.0747(6) 0.49320(14) 0.2202(7) 0.0460(14) Uani d U P D 0.606(4) A 1
H H6A 0.1023 0.522 0.2171 0.069 Uiso calc U P R 0.606(4) A 1
H H6B 0.0023 0.49 0.2764 0.069 Uiso calc U P R 0.606(4) A 1
H H6C 0.0184 0.4832 0.1215 0.069 Uiso calc U P R 0.606(4) A 1
C C7 0.2083(7) 0.45321(14) 0.5429(6) 0.0464(14) Uani d U P D 0.606(4) A 1
H H7A 0.219 0.4263 0.5879 0.07 Uiso calc U P R 0.606(4) A 1
H H7B 0.0913 0.4596 0.4937 0.07 Uiso calc U P R 0.606(4) A 1
H H7C 0.2585 0.4737 0.6174 0.07 Uiso calc U P R 0.606(4) A 1
C C8 0.5705(6) 0.42546(13) 0.6063(5) 0.0393(12) Uani d U P D 0.606(4) A 1
H H8A 0.6718 0.4147 0.5974 0.059 Uiso calc U P R 0.606(4) A 1
H H8B 0.5165 0.4041 0.6426 0.059 Uiso calc U P R 0.606(4) A 1
H H8C 0.5975 0.4484 0.6739 0.059 Uiso calc U P R 0.606(4) A 1
C C9 0.6582(5) 0.43953(13) 0.3210(5) 0.0335(11) Uani d U P D 0.606(4) A 1
H H9A 0.7278 0.4631 0.3623 0.05 Uiso calc U P R 0.606(4) A 1
H H9B 0.6449 0.4368 0.2187 0.05 Uiso calc U P R 0.606(4) A 1
H H9C 0.7103 0.415 0.3732 0.05 Uiso calc U P R 0.606(4) A 1
C C10 0.3449(6) 0.48229(13) 0.0881(5) 0.0357(11) Uani d U P D 0.606(4) A 1
H H10A 0.2477 0.4717 0.0109 0.054 Uiso calc U P R 0.606(4) A 1
H H10B 0.4443 0.475 0.068 0.054 Uiso calc U P R 0.606(4) A 1
H H10C 0.3369 0.5119 0.0924 0.054 Uiso calc U P R 0.606(4) A 1
C C1A 0.2593(11) 0.4698(3) 0.3416(9) 0.014(2) Uani d U P D 0.394(4) A 2
C C2A 0.3840(12) 0.4516(2) 0.4561(7) 0.0212(16) Uani d U P D 0.394(4) A 2
C C3A 0.5118(9) 0.4416(2) 0.4062(10) 0.0211(17) Uani d U P D 0.394(4) A 2
C C4A 0.4696(9) 0.4536(2) 0.2615(9) 0.0202(15) Uani d U P D 0.394(4) A 2
C C5A 0.3092(12) 0.4697(3) 0.2182(10) 0.018(2) Uani d U P D 0.394(4) A 2
C C6A 0.1076(8) 0.49346(18) 0.3375(9) 0.0308(16) Uani d U P D 0.394(4) A 2
H H6A1 0.0725 0.4845 0.4166 0.046 Uiso calc U P R 0.394(4) A 2
H H6A2 0.0186 0.4887 0.2448 0.046 Uiso calc U P R 0.394(4) A 2
H H6A3 0.1338 0.5225 0.3483 0.046 Uiso calc U P R 0.394(4) A 2
C C7A 0.3846(12) 0.4469(2) 0.6060(7) 0.049(2) Uani d U P D 0.394(4) A 2
H H7A1 0.4339 0.4711 0.6628 0.074 Uiso calc U P R 0.394(4) A 2
H H7A2 0.4491 0.4229 0.6507 0.074 Uiso calc U P R 0.394(4) A 2
H H7A3 0.2713 0.4437 0.6033 0.074 Uiso calc U P R 0.394(4) A 2
C C8A 0.6858(9) 0.4275(2) 0.4968(10) 0.058(3) Uani d U P D 0.394(4) A 2
H H8A1 0.7214 0.4065 0.4439 0.088 Uiso calc U P R 0.394(4) A 2
H H8A2 0.6858 0.4164 0.5888 0.088 Uiso calc U P R 0.394(4) A 2
H H8A3 0.7616 0.4506 0.5157 0.088 Uiso calc U P R 0.394(4) A 2
C C9A 0.5892(9) 0.4574(2) 0.1797(10) 0.047(2) Uani d U P D 0.394(4) A 2
H H9A1 0.6639 0.4803 0.2189 0.07 Uiso calc U P R 0.394(4) A 2
H H9A2 0.527 0.4621 0.0769 0.07 Uiso calc U P R 0.394(4) A 2
H H9A3 0.6533 0.4324 0.191 0.07 Uiso calc U P R 0.394(4) A 2
C C10A 0.2262(10) 0.4914(2) 0.0757(7) 0.0314(16) Uani d U P D 0.394(4) A 2
H H10D 0.2403 0.5208 0.0905 0.047 Uiso calc U P R 0.394(4) A 2
H H10E 0.1085 0.4848 0.0387 0.047 Uiso calc U P R 0.394(4) A 2
H H10F 0.2762 0.4826 0.0058 0.047 Uiso calc U P R 0.394(4) A 2
C C11 0.1366(3) 0.33438(7) 0.0923(2) 0.0206(5) Uani d . . . 1.0 . .
C C12 0.1550(3) 0.36698(7) 0.0053(2) 0.0228(5) Uani d . . . 1.0 . .
C C13 0.3250(3) 0.37319(7) 0.0372(2) 0.0225(5) Uani d . . . 1.0 . .
C C14 0.4122(3) 0.34575(7) 0.1486(2) 0.0189(4) Uani d . . . 1.0 . .
C C15 0.2946(3) 0.32126(6) 0.1802(2) 0.0170(4) Uani d . . . 1.0 . .
C C16 -0.0202(3) 0.31243(9) 0.0816(4) 0.0460(8) Uani d . . . 1.0 . .
H H16A -0.0228 0.2859 0.036 0.069 Uiso calc U . R 1.0 . .
H H16B -0.1155 0.3285 0.0232 0.069 Uiso calc U . R 1.0 . .
H H16C -0.024 0.3086 0.1788 0.069 Uiso calc U . R 1.0 . .
C C17 0.0182(4) 0.38719(9) -0.1143(3) 0.0444(7) Uani d . . . 1.0 . .
H H17A 0.0469 0.4157 -0.122 0.067 Uiso calc U . R 1.0 . .
H H17B -0.0838 0.3858 -0.0931 0.067 Uiso calc U . R 1.0 . .
H H17C 0.0024 0.3733 -0.2059 0.067 Uiso calc U . R 1.0 . .
C C18 0.3973(5) 0.39617(9) -0.0580(4) 0.0515(9) Uani d . . . 1.0 . .
H H18A 0.4009 0.3785 -0.1366 0.077 Uiso calc U . R 1.0 . .
H H18B 0.5092 0.405 -0.0006 0.077 Uiso calc U . R 1.0 . .
H H18C 0.3289 0.42 -0.0988 0.077 Uiso calc U . R 1.0 . .
C C19 0.5948(3) 0.33771(9) 0.2000(3) 0.0343(6) Uani d . . . 1.0 . .
H H19A 0.6342 0.3305 0.3029 0.051 Uiso calc U . R 1.0 . .
H H19B 0.6521 0.3621 0.1862 0.051 Uiso calc U . R 1.0 . .
H H19C 0.6168 0.3152 0.1444 0.051 Uiso calc U . R 1.0 . .
C C20 0.3308(4) 0.28501(7) 0.2784(3) 0.0318(6) Uani d . . . 1.0 . .
H H20A 0.2581 0.2853 0.3351 0.048 Uiso calc U . R 1.0 . .
H H20B 0.4459 0.286 0.3439 0.048 Uiso calc U . R 1.0 . .
H H20C 0.312 0.2601 0.2204 0.048 Uiso calc U . R 1.0 . .
C C21 0.3118(3) 0.33697(7) 0.5612(2) 0.0195(5) Uani d . . . 1.0 . .
C C22 0.1713(3) 0.32920(7) 0.5977(2) 0.0238(5) Uani d . . . 1.0 . .
C C23 0.1855(3) 0.30396(8) 0.7138(2) 0.0259(5) Uani d . . . 1.0 . .
H H23 0.0905 0.2988 0.7378 0.031 Uiso calc U . R 1.0 . .
C C24 0.3340(3) 0.28591(7) 0.7963(2) 0.0233(5) Uani d . . . 1.0 . .
C C25 0.4713(3) 0.29449(7) 0.7600(2) 0.0222(5) Uani d . . . 1.0 . .
H H25 0.5744 0.283 0.8165 0.027 Uiso calc U . R 1.0 . .
C C26 0.4634(3) 0.31945(7) 0.6435(2) 0.0209(5) Uani d . . . 1.0 . .
C C27 0.0095(3) 0.34827(10) 0.5102(3) 0.0350(6) Uani d . . . 1.0 . .
H H27A -0.0756 0.3395 0.5478 0.053 Uiso calc U . R 1.0 . .
H H27B -0.0213 0.3399 0.4089 0.053 Uiso calc U . R 1.0 . .
H H27C 0.0198 0.3779 0.5167 0.053 Uiso calc U . R 1.0 . .
C C28 0.3451(3) 0.25752(8) 0.9190(3) 0.0308(6) Uani d . . . 1.0 . .
H H28A 0.2596 0.2645 0.9586 0.046 Uiso calc U . R 1.0 . .
H H28B 0.4539 0.2601 0.9949 0.046 Uiso calc U . R 1.0 . .
H H28C 0.3291 0.2295 0.8832 0.046 Uiso calc U . R 1.0 . .
C C29 0.6166(3) 0.32588(8) 0.6072(3) 0.0293(5) Uani d . . . 1.0 . .
H H29A 0.7021 0.3385 0.6898 0.044 Uiso calc U . R 1.0 . .
H H29B 0.5911 0.3437 0.5227 0.044 Uiso calc U . R 1.0 . .
H H29C 0.6562 0.2997 0.5857 0.044 Uiso calc U . R 1.0 . .
C C30 -0.0080(3) 0.40556(8) 0.2069(3) 0.0301(6) Uani d . . . 1.0 . .
H H30A -0.0689 0.3799 0.1848 0.045 Uiso calc U . R 1.0 . .
H H30B -0.0452 0.4232 0.1217 0.045 Uiso calc U . R 1.0 . .
H H30C -0.0281 0.4189 0.2878 0.045 Uiso calc U . R 1.0 . .

loop_
_atom_site_aniso_label
_atom_site_aniso_U_11
_atom_site_aniso_U_22
_atom_site_aniso_U_33
_atom_site_aniso_U_12
_atom_site_aniso_U_13
_atom_site_aniso_U_23
O1 0.0191(8) 0.0302(9) 0.0178(7) 0.0016(6) 0.0103(6) 0.0020(6)
Zr1 0.01258(10) 0.01721(11) 0.01603(11) 0.00285(6) 0.00567(7) -0.00019(7)
C1 0.019(2) 0.013(2) 0.033(3) 0.0042(17) 0.007(2) 0.009(2)
C2 0.028(2) 0.0113(18) 0.036(3) 0.0011(18) 0.017(2) -0.0058(17)
C3 0.019(2) 0.015(2) 0.020(2) -0.0063(17) 0.0071(19) -0.0047(16)
C4 0.014(2) 0.0141(19) 0.019(3) -0.0028(15) 0.006(2) 0.002(2)
C5 0.009(3) 0.021(2) 0.026(2) -0.005(2) 0.006(2) 0.0044(17)
C6 0.034(2) 0.026(2) 0.077(4) 0.0076(19) 0.019(3) 0.006(2)
C7 0.066(3) 0.030(2) 0.064(3) -0.014(2) 0.049(3) -0.023(2)
C8 0.050(3) 0.025(2) 0.028(2) -0.0112(19) -0.004(2) -0.0024(17)
C9 0.0164(19) 0.030(2) 0.058(3) -0.0060(16) 0.0177(19) -0.009(2)
C10 0.041(3) 0.022(2) 0.039(2) -0.0065(19) 0.008(2) 0.0083(18)
C1A 0.017(3) 0.014(3) 0.011(4) 0.001(2) 0.005(3) 0.001(3)
C2A 0.024(4) 0.019(3) 0.018(3) -0.001(3) 0.004(3) -0.005(2)
C3A 0.023(3) 0.014(3) 0.020(4) 0.000(2) 0.001(3) 0.003(3)
C4A 0.017(3) 0.018(3) 0.024(3) -0.006(2) 0.005(3) -0.007(3)
C5A 0.007(4) 0.021(4) 0.024(4) -0.008(3) 0.003(3) -0.002(3)
C6A 0.031(3) 0.017(3) 0.056(4) -0.005(2) 0.029(3) -0.012(3)
C7A 0.099(6) 0.026(3) 0.018(3) -0.009(4) 0.014(3) -0.002(3)
C8A 0.036(4) 0.029(4) 0.075(5) -0.001(3) -0.025(4) -0.001(4)
C9A 0.040(4) 0.040(4) 0.075(5) -0.017(3) 0.038(4) -0.026(4)
C10A 0.046(4) 0.025(3) 0.021(3) -0.006(3) 0.010(3) 0.007(2)
C11 0.0183(11) 0.0200(11) 0.0255(12) -0.0039(8) 0.0100(9) -0.0059(9)
C12 0.0251(12) 0.0239(11) 0.0152(11) 0.0032(9) 0.0018(9) -0.0009(9)
C13 0.0325(13) 0.0204(11) 0.0204(11) -0.0052(9) 0.0167(10) -0.0022(9)
C14 0.0145(10) 0.0237(11) 0.0210(11) -0.0007(8) 0.0092(9) -0.0070(9)
C15 0.0213(11) 0.0163(10) 0.0163(10) 0.0022(8) 0.0103(8) -0.0011(8)
C16 0.0257(14) 0.0315(15) 0.087(2) -0.0105(11) 0.0270(15) -0.0167(15)
C17 0.0511(18) 0.0424(16) 0.0242(14) 0.0150(14) -0.0060(13) -0.0001(12)
C18 0.094(3) 0.0330(15) 0.0537(19) -0.0202(16) 0.059(2) -0.0068(13)
C19 0.0146(11) 0.0447(16) 0.0438(15) 0.0001(10) 0.0107(11) -0.0194(12)
C20 0.0542(17) 0.0216(12) 0.0249(13) 0.0089(11) 0.0204(12) 0.0037(10)
C21 0.0216(11) 0.0261(12) 0.0137(10) -0.0023(9) 0.0097(9) -0.0021(9)
C22 0.0217(11) 0.0343(13) 0.0184(11) -0.0040(10) 0.0110(9) -0.0044(9)
C23 0.0278(12) 0.0338(13) 0.0224(12) -0.0108(10) 0.0167(10) -0.0062(10)
C24 0.0330(13) 0.0241(12) 0.0151(11) -0.0083(10) 0.0111(10) -0.0053(9)
C25 0.0252(12) 0.0250(12) 0.0158(11) -0.0025(9) 0.0063(9) -0.0030(9)
C26 0.0213(11) 0.0260(12) 0.0169(11) -0.0040(9) 0.0088(9) -0.0032(9)
C27 0.0199(12) 0.0633(18) 0.0273(13) 0.0001(12) 0.0150(10) 0.0059(12)
C28 0.0455(15) 0.0298(13) 0.0211(12) -0.0100(11) 0.0164(11) -0.0026(10)
C29 0.0201(12) 0.0428(15) 0.0265(12) 0.0012(10) 0.0102(10) 0.0078(11)
C30 0.0136(11) 0.0423(15) 0.0343(14) 0.0083(10) 0.0084(10) -0.0007(11)

loop_
_atom_type_symbol
_atom_type_description
_atom_type_scat_dispersion_real
_atom_type_scat_dispersion_imag
_atom_type_scat_source
C C 0.0181 0.0091 'International Tables Vol C Tables 4.2.6.8 and 6.1.1.4'
H H 0.0000 0.0000 'International Tables Vol C Tables 4.2.6.8 and 6.1.1.4'
O O 0.0492 0.0322 'International Tables Vol C Tables 4.2.6.8 and 6.1.1.4'
Zr Zr -0.1862 2.2449 'International Tables Vol C Tables 4.2.6.8 and 6.1.1.4'

loop_
_geom_angle_atom_site_label_1
_geom_angle_atom_site_label_2
_geom_angle_atom_site_label_3
_geom_angle
C21 O1 Zr1 175.65(15)
O1 Zr1 C30 97.03(8)
O1 Zr1 C4 106.95(16)
C30 Zr1 C4 126.12(12)
O1 Zr1 C3 79.14(12)
C30 Zr1 C3 115.38(15)
C4 Zr1 C3 32.30(15)
O1 Zr1 C2 83.37(12)
C30 Zr1 C2 82.89(15)
C4 Zr1 C2 54.08(15)
C3 Zr1 C2 32.51(14)
O1 Zr1 C5 132.36(16)
C30 Zr1 C5 97.33(17)
C4 Zr1 C5 32.91(17)
C3 Zr1 C5 53.72(18)
C2 Zr1 C5 53.91(18)
O1 Zr1 C14 99.41(7)
C30 Zr1 C14 128.88(8)
C4 Zr1 C14 94.23(12)
C3 Zr1 C14 115.14(15)
C2 Zr1 C14 146.85(13)
C5 Zr1 C14 105.99(16)
O1 Zr1 C1 115.17(16)
C30 Zr1 C1 72.08(15)
C4 Zr1 C1 54.10(16)
C3 Zr1 C1 53.88(17)
C2 Zr1 C1 32.86(15)
C5 Zr1 C1 32.19(18)
C14 Zr1 C1 137.76(16)
O1 Zr1 C15 79.50(6)
C30 Zr1 C15 106.76(8)
C4 Zr1 C15 124.42(11)
C3 Zr1 C15 134.50(13)
C2 Zr1 C15 161.20(14)
C5 Zr1 C15 137.37(16)
C14 Zr1 C15 32.32(7)
C1 Zr1 C15 165.31(16)
O1 Zr1 C11 95.18(7)
C30 Zr1 C11 77.57(8)
C4 Zr1 C11 143.58(14)
C3 Zr1 C11 166.24(14)
C2 Zr1 C11 160.08(13)
C5 Zr1 C11 132.27(16)
C14 Zr1 C11 53.03(7)
C1 Zr1 C11 138.94(15)
C15 Zr1 C11 31.77(7)
O1 Zr1 C12 126.98(7)
C30 Zr1 C12 78.60(8)
C4 Zr1 C12 118.12(16)
C3 Zr1 C12 150.35(14)
C2 Zr1 C12 145.91(14)
C5 Zr1 C12 100.36(16)
C14 Zr1 C12 53.09(7)
C1 Zr1 C12 113.36(16)
C15 Zr1 C12 52.89(7)
C11 Zr1 C12 31.91(7)
O1 Zr1 C13 130.31(7)
C30 Zr1 C13 108.52(9)
C4 Zr1 C13 91.54(15)
C3 Zr1 C13 122.58(15)
C2 Zr1 C13 140.26(11)
C5 Zr1 C13 86.52(16)
C14 Zr1 C13 32.09(7)
C1 Zr1 C13 113.03(17)
C15 Zr1 C13 52.87(7)
C11 Zr1 C13 52.49(7)
C12 Zr1 C13 31.63(7)
C5 C1 C2 107.8(5)
C5 C1 C6 123.7(6)
C2 C1 C6 127.8(6)
C5 C1 Zr1 73.5(3)
C2 C1 Zr1 73.2(3)
C6 C1 Zr1 126.8(4)
C3 C2 C1 107.4(4)
C3 C2 C7 125.8(5)
C1 C2 C7 126.8(5)
C3 C2 Zr1 73.7(2)
C1 C2 Zr1 74.0(3)
C7 C2 Zr1 120.5(3)
C4 C3 C2 108.6(4)
C4 C3 C8 128.0(6)
C2 C3 C8 123.1(5)
C4 C3 Zr1 72.6(2)
C2 C3 Zr1 73.8(2)
C8 C3 Zr1 124.3(3)
C3 C4 C5 108.1(4)
C3 C4 C9 125.6(6)
C5 C4 C9 125.3(6)
C3 C4 Zr1 75.1(2)
C5 C4 Zr1 74.8(3)
C9 C4 Zr1 125.1(3)
C1 C5 C4 108.1(5)
C1 C5 C10 124.0(6)
C4 C5 C10 127.4(6)
C1 C5 Zr1 74.3(3)
C4 C5 Zr1 72.3(3)
C10 C5 Zr1 126.1(4)
C1 C6 H6A 109.5
C1 C6 H6B 109.5
H6A C6 H6B 109.5
C1 C6 H6C 109.5
H6A C6 H6C 109.5
H6B C6 H6C 109.5
C2 C7 H7A 109.5
C2 C7 H7B 109.5
H7A C7 H7B 109.5
C2 C7 H7C 109.5
H7A C7 H7C 109.5
H7B C7 H7C 109.5
C3 C8 H8A 109.5
C3 C8 H8B 109.5
H8A C8 H8B 109.5
C3 C8 H8C 109.5
H8A C8 H8C 109.5
H8B C8 H8C 109.5
C4 C9 H9A 109.5
C4 C9 H9B 109.5
H9A C9 H9B 109.5
C4 C9 H9C 109.5
H9A C9 H9C 109.5
H9B C9 H9C 109.5
C5 C10 H10A 109.5
C5 C10 H10B 109.5
H10A C10 H10B 109.5
C5 C10 H10C 109.5
H10A C10 H10C 109.5
H10B C10 H10C 109.5
C2A C1A C5A 108.0(7)
C2A C1A C6A 131.3(8)
C5A C1A C6A 119.9(8)
C2A C1A Zr1 73.8(4)
C5A C1A Zr1 73.7(5)
C6A C1A Zr1 126.4(5)
C1A C2A C3A 107.4(6)
C1A C2A C7A 125.5(9)
C3A C2A C7A 126.9(9)
C1A C2A Zr1 75.4(4)
C3A C2A Zr1 74.5(4)
C7A C2A Zr1 119.5(5)
C4A C3A C2A 109.8(6)
C4A C3A C8A 122.1(9)
C2A C3A C8A 127.2(9)
C4A C3A Zr1 76.8(4)
C2A C3A Zr1 74.4(4)
C8A C3A Zr1 124.6(5)
C3A C4A C5A 106.9(7)
C3A C4A C9A 125.5(8)
C5A C4A C9A 126.2(8)
C3A C4A Zr1 72.5(4)
C5A C4A Zr1 72.7(5)
C9A C4A Zr1 130.5(4)
C4A C5A C1A 107.8(7)
C4A C5A C10A 123.7(9)
C1A C5A C10A 127.2(8)
C4A C5A Zr1 76.5(5)
C1A C5A Zr1 74.7(5)
C10A C5A Zr1 125.3(6)
C1A C6A H6A1 109.5
C1A C6A H6A2 109.5
H6A1 C6A H6A2 109.5
C1A C6A H6A3 109.5
H6A1 C6A H6A3 109.5
H6A2 C6A H6A3 109.5
C2A C7A H7A1 109.5
C2A C7A H7A2 109.5
H7A1 C7A H7A2 109.5
C2A C7A H7A3 109.5
H7A1 C7A H7A3 109.5
H7A2 C7A H7A3 109.5
C3A C8A H8A1 109.5
C3A C8A H8A2 109.5
H8A1 C8A H8A2 109.5
C3A C8A H8A3 109.5
H8A1 C8A H8A3 109.5
H8A2 C8A H8A3 109.5
C4A C9A H9A1 109.5
C4A C9A H9A2 109.5
H9A1 C9A H9A2 109.5
C4A C9A H9A3 109.5
H9A1 C9A H9A3 109.5
H9A2 C9A H9A3 109.5
C5A C10A H10D 109.5
C5A C10A H10E 109.5
H10D C10A H10E 109.5
C5A C10A H10F 109.5
H10D C10A H10F 109.5
H10E C10A H10F 109.5
C15 C11 C12 108.22(19)
C15 C11 C16 123.6(2)
C12 C11 C16 127.7(2)
C15 C11 Zr1 73.21(12)
C12 C11 Zr1 74.11(12)
C16 C11 Zr1 125.22(17)
C13 C12 C11 107.86(19)
C13 C12 C17 125.8(2)
C11 C12 C17 125.8(2)
C13 C12 Zr1 74.47(13)
C11 C12 Zr1 73.98(12)
C17 C12 Zr1 124.00(17)
C12 C13 C14 108.09(19)
C12 C13 C18 124.5(3)
C14 C13 C18 125.4(2)
C12 C13 Zr1 73.90(13)
C14 C13 Zr1 71.98(12)
C18 C13 Zr1 132.61(17)
C13 C14 C15 107.74(19)
C13 C14 C19 125.7(2)
C15 C14 C19 125.3(2)
C13 C14 Zr1 75.92(12)
C15 C14 Zr1 74.56(12)
C19 C14 Zr1 125.68(15)
C11 C15 C14 108.01(19)
C11 C15 C20 125.4(2)
C14 C15 C20 126.3(2)
C11 C15 Zr1 75.01(12)
C14 C15 Zr1 73.11(12)
C20 C15 Zr1 122.48(14)
C11 C16 H16A 109.5
C11 C16 H16B 109.5
H16A C16 H16B 109.5
C11 C16 H16C 109.5
H16A C16 H16C 109.5
H16B C16 H16C 109.5
C12 C17 H17A 109.5
C12 C17 H17B 109.5
H17A C17 H17B 109.5
C12 C17 H17C 109.5
H17A C17 H17C 109.5
H17B C17 H17C 109.5
C13 C18 H18A 109.5
C13 C18 H18B 109.5
H18A C18 H18B 109.5
C13 C18 H18C 109.5
H18A C18 H18C 109.5
H18B C18 H18C 109.5
C14 C19 H19A 109.5
C14 C19 H19B 109.5
H19A C19 H19B 109.5
C14 C19 H19C 109.5
H19A C19 H19C 109.5
H19B C19 H19C 109.5
C15 C20 H20A 109.5
C15 C20 H20B 109.5
H20A C20 H20B 109.5
C15 C20 H20C 109.5
H20A C20 H20C 109.5
H20B C20 H20C 109.5
O1 C21 C26 121.69(19)
O1 C21 C22 118.6(2)
C26 C21 C22 119.7(2)
C23 C22 C21 119.2(2)
C23 C22 C27 121.3(2)
C21 C22 C27 119.5(2)
C22 C23 C24 122.3(2)
C22 C23 H23 118.8
C24 C23 H23 118.8
C25 C24 C23 117.6(2)
C25 C24 C28 121.1(2)
C23 C24 C28 121.3(2)
C24 C25 C26 122.4(2)
C24 C25 H25 118.8
C26 C25 H25 118.8
C25 C26 C21 118.9(2)
C25 C26 C29 119.1(2)
C21 C26 C29 121.9(2)
C22 C27 H27A 109.5
C22 C27 H27B 109.5
H27A C27 H27B 109.5
C22 C27 H27C 109.5
H27A C27 H27C 109.5
H27B C27 H27C 109.5
C24 C28 H28A 109.5
C24 C28 H28B 109.5
H28A C28 H28B 109.5
C24 C28 H28C 109.5
H28A C28 H28C 109.5
H28B C28 H28C 109.5
C26 C29 H29A 109.5
C26 C29 H29B 109.5
H29A C29 H29B 109.5
C26 C29 H29C 109.5
H29A C29 H29C 109.5
H29B C29 H29C 109.5
Zr1 C30 H30A 109.5
Zr1 C30 H30B 109.5
H30A C30 H30B 109.5
Zr1 C30 H30C 109.5
H30A C30 H30C 109.5
H30B C30 H30C 109.5

loop_
_geom_bond_atom_site_label_1
_geom_bond_atom_site_label_2
_geom_bond_distance
O1 C21 1.348(3)
O1 Zr1 1.9889(15)
Zr1 C30 2.288(2)
Zr1 C4 2.506(4)
Zr1 C3 2.537(4)
Zr1 C2 2.539(4)
Zr1 C5 2.539(6)
Zr1 C14 2.539(2)
Zr1 C1 2.549(6)
Zr1 C15 2.558(2)
Zr1 C11 2.581(2)
Zr1 C12 2.583(2)
Zr1 C13 2.590(2)
C1 C5 1.410(8)
C1 C2 1.439(7)
C1 C6 1.507(7)
C2 C3 1.421(6)
C2 C7 1.494(6)
C3 C4 1.403(6)
C3 C8 1.501(6)
C4 C5 1.430(7)
C4 C9 1.500(5)
C5 C10 1.492(7)
C6 H6A 0.98
C6 H6B 0.98
C6 H6C 0.98
C7 H7A 0.98
C7 H7B 0.98
C7 H7C 0.98
C8 H8A 0.98
C8 H8B 0.98
C8 H8C 0.98
C9 H9A 0.98
C9 H9B 0.98
C9 H9C 0.98
C10 H10A 0.98
C10 H10B 0.98
C10 H10C 0.98
C1A C2A 1.394(9)
C1A C5A 1.430(11)
C1A C6A 1.518(9)
C2A C3A 1.403(9)
C2A C7A 1.487(9)
C3A C4A 1.402(9)
C3A C8A 1.530(9)
C4A C5A 1.408(9)
C4A C9A 1.528(9)
C5A C10A 1.515(9)
C6A H6A1 0.98
C6A H6A2 0.98
C6A H6A3 0.98
C7A H7A1 0.98
C7A H7A2 0.98
C7A H7A3 0.98
C8A H8A1 0.98
C8A H8A2 0.98
C8A H8A3 0.98
C9A H9A1 0.98
C9A H9A2 0.98
C9A H9A3 0.98
C10A H10D 0.98
C10A H10E 0.98
C10A H10F 0.98
C11 C15 1.407(3)
C11 C12 1.419(3)
C11 C16 1.510(3)
C12 C13 1.410(3)
C12 C17 1.502(3)
C13 C14 1.419(3)
C13 C18 1.506(3)
C14 C15 1.419(3)
C14 C19 1.506(3)
C15 C20 1.500(3)
C16 H16A 0.98
C16 H16B 0.98
C16 H16C 0.98
C17 H17A 0.98
C17 H17B 0.98
C17 H17C 0.98
C18 H18A 0.98
C18 H18B 0.98
C18 H18C 0.98
C19 H19A 0.98
C19 H19B 0.98
C19 H19C 0.98
C20 H20A 0.98
C20 H20B 0.98
C20 H20C 0.98
C21 C26 1.403(3)
C21 C22 1.411(3)
C22 C23 1.386(3)
C22 C27 1.502(3)
C23 C24 1.392(4)
C23 H23 0.95
C24 C25 1.389(3)
C24 C28 1.507(3)
C25 C26 1.396(3)
C25 H25 0.95
C26 C29 1.509(3)
C27 H27A 0.98
C27 H27B 0.98
C27 H27C 0.98
C28 H28A 0.98
C28 H28B 0.98
C28 H28C 0.98
C29 H29A 0.98
C29 H29B 0.98
C29 H29C 0.98
C30 H30A 0.98
C30 H30B 0.98
C30 H30C 0.98

loop_
_geom_torsion_atom_site_label_1
_geom_torsion_atom_site_label_2
_geom_torsion_atom_site_label_3
_geom_torsion_atom_site_label_4
_geom_torsion
C5 C1 C2 C3 0.7(6)
C6 C1 C2 C3 -169.5(5)
Zr1 C1 C2 C3 66.7(3)
C5 C1 C2 C7 177.7(5)
C6 C1 C2 C7 7.5(9)
Zr1 C1 C2 C7 -116.3(4)
C5 C1 C2 Zr1 -65.9(4)
C6 C1 C2 Zr1 123.8(6)
C1 C2 C3 C4 -2.1(5)
C7 C2 C3 C4 -179.1(4)
Zr1 C2 C3 C4 64.8(3)
C1 C2 C3 C8 172.4(4)
C7 C2 C3 C8 -4.6(6)
Zr1 C2 C3 C8 -120.7(4)
C1 C2 C3 Zr1 -66.9(3)
C7 C2 C3 Zr1 116.1(4)
C2 C3 C4 C5 2.6(5)
C8 C3 C4 C5 -171.6(5)
Zr1 C3 C4 C5 68.1(4)
C2 C3 C4 C9 171.7(4)
C8 C3 C4 C9 -2.4(7)
Zr1 C3 C4 C9 -122.7(4)
C2 C3 C4 Zr1 -65.6(3)
C8 C3 C4 Zr1 120.3(4)
C2 C1 C5 C4 0.8(7)
C6 C1 C5 C4 171.6(5)
Zr1 C1 C5 C4 -64.9(4)
C2 C1 C5 C10 -171.1(5)
C6 C1 C5 C10 -0.3(10)
Zr1 C1 C5 C10 123.2(6)
C2 C1 C5 Zr1 65.7(4)
C6 C1 C5 Zr1 -123.6(6)
C3 C4 C5 C1 -2.1(6)
C9 C4 C5 C1 -171.3(5)
Zr1 C4 C5 C1 66.2(5)
C3 C4 C5 C10 169.5(6)
C9 C4 C5 C10 0.3(9)
Zr1 C4 C5 C10 -122.2(7)
C3 C4 C5 Zr1 -68.3(3)
C9 C4 C5 Zr1 122.5(5)
C5A C1A C2A C3A 1.8(9)
C6A C1A C2A C3A -167.3(8)
Zr1 C1A C2A C3A 68.2(5)
C5A C1A C2A C7A 177.6(7)
C6A C1A C2A C7A 8.5(14)
Zr1 C1A C2A C7A -116.1(7)
C5A C1A C2A Zr1 -66.4(6)
C6A C1A C2A Zr1 124.5(9)
C1A C2A C3A C4A 0.6(8)
C7A C2A C3A C4A -175.1(6)
Zr1 C2A C3A C4A 69.4(5)
C1A C2A C3A C8A 169.2(7)
C7A C2A C3A C8A -6.4(11)
Zr1 C2A C3A C8A -122.0(7)
C1A C2A C3A Zr1 -68.8(5)
C7A C2A C3A Zr1 115.5(7)
C2A C3A C4A C5A -2.7(9)
C8A C3A C4A C5A -172.1(7)
Zr1 C3A C4A C5A 65.1(6)
C2A C3A C4A C9A 164.4(6)
C8A C3A C4A C9A -5.0(11)
Zr1 C3A C4A C9A -127.8(6)
C2A C3A C4A Zr1 -67.8(5)
C8A C3A C4A Zr1 122.8(6)
C3A C4A C5A C1A 3.8(10)
C9A C4A C5A C1A -163.2(7)
Zr1 C4A C5A C1A 68.8(6)
C3A C4A C5A C10A 171.3(8)
C9A C4A C5A C10A 4.3(13)
Zr1 C4A C5A C10A -123.7(9)
C3A C4A C5A Zr1 -65.0(5)
C9A C4A C5A Zr1 128.0(7)
C2A C1A C5A C4A -3.5(10)
C6A C1A C5A C4A 167.0(7)
Zr1 C1A C5A C4A -70.0(6)
C2A C1A C5A C10A -170.5(8)
C6A C1A C5A C10A 0.0(14)
Zr1 C1A C5A C10A 123.0(10)
C2A C1A C5A Zr1 66.4(6)
C6A C1A C5A Zr1 -123.0(7)
C15 C11 C12 C13 1.5(3)
C16 C11 C12 C13 -170.1(2)
Zr1 C11 C12 C13 67.35(16)
C15 C11 C12 C17 173.5(2)
C16 C11 C12 C17 1.9(4)
Zr1 C11 C12 C17 -120.7(2)
C15 C11 C12 Zr1 -65.81(15)
C16 C11 C12 Zr1 122.5(2)
C11 C12 C13 C14 -2.7(3)
C17 C12 C13 C14 -174.6(2)
Zr1 C12 C13 C14 64.35(15)
C11 C12 C13 C18 161.9(2)
C17 C12 C13 C18 -10.1(4)
Zr1 C12 C13 C18 -131.1(2)
C11 C12 C13 Zr1 -67.01(16)
C17 C12 C13 Zr1 121.0(2)
C12 C13 C14 C15 2.8(2)
C18 C13 C14 C15 -161.7(2)
Zr1 C13 C14 C15 68.39(14)
C12 C13 C14 C19 170.3(2)
C18 C13 C14 C19 5.9(4)
Zr1 C13 C14 C19 -124.1(2)
C12 C13 C14 Zr1 -65.61(16)
C18 C13 C14 Zr1 130.0(2)
C12 C11 C15 C14 0.2(2)
C16 C11 C15 C14 172.3(2)
Zr1 C11 C15 C14 -66.22(15)
C12 C11 C15 C20 -174.1(2)
C16 C11 C15 C20 -2.1(4)
Zr1 C11 C15 C20 119.5(2)
C12 C11 C15 Zr1 66.40(16)
C16 C11 C15 Zr1 -121.5(2)
C13 C14 C15 C11 -1.8(2)
C19 C14 C15 C11 -169.4(2)
Zr1 C14 C15 C11 67.49(15)
C13 C14 C15 C20 172.4(2)
C19 C14 C15 C20 4.8(3)
Zr1 C14 C15 C20 -118.3(2)
C13 C14 C15 Zr1 -69.31(15)
C19 C14 C15 Zr1 123.1(2)
O1 C21 C22 C23 179.1(2)
C26 C21 C22 C23 -0.6(3)
O1 C21 C22 C27 -0.8(3)
C26 C21 C22 C27 179.5(2)
C21 C22 C23 C24 0.1(4)
C27 C22 C23 C24 179.9(2)
C22 C23 C24 C25 0.9(3)
C22 C23 C24 C28 -178.0(2)
C23 C24 C25 C26 -1.4(3)
C28 C24 C25 C26 177.5(2)
C24 C25 C26 C21 0.9(3)
C24 C25 C26 C29 -177.5(2)
O1 C21 C26 C25 -179.5(2)
C22 C21 C26 C25 0.2(3)
O1 C21 C26 C29 -1.2(3)
C22 C21 C26 C29 178.5(2)
